data_7125457
loop_
_publ_author_name
'Trofimov, B. A.'
'Belyaeva, K. V.'
'Nikitina, L. P.'
'Mal'kina, A. G.'
'Afonin, A. V.'
'Ushakov, I. A.'
'Vashchenko, A. V.'

_publ_section_title
;
 Transition metal-free one-pot double C-H functionalization of quinolines
 with disubstituted electron-deficient acetylenes.
;
_journal_issue 46
_journal_name_full 'Chemical communications (Cambridge, England)'
_journal_page_first 5863
_journal_page_last 5866
_journal_paper_doi 10.1039/c8cc03269f
_journal_volume 54
_journal_year 2018
_chemical_formula_moiety 'C21 H15 N O2 S'
_chemical_formula_sum 'C21 H15 N O2 S'
_chemical_formula_weight 345.40
_chemical_name_systematic ((5-(Methylthio)-2-phenylquinolin-3-yl)(thiophen-2-yl)methanone
_space_group_crystal_system orthorhombic
_space_group_IT_number 33
_space_group_name_Hall 'P 2c -2n'
_space_group_name_H-M_alt 'P n a 21'
_atom_sites_solution_hydrogens geom
_atom_sites_solution_primary direct
_audit_creation_date 2018-04-20
_audit_creation_method
;
Olex2 1.2
(compiled 2018.04.18 svn.r3501 for OlexSys, GUI svn.r5488)
;
_audit_update_record
;
2018-04-20 deposited with the CCDC.
2018-05-21 downloaded from the CCDC.
;
_cell_angle_alpha 90
_cell_angle_beta 90
_cell_angle_gamma 90
_cell_formula_units_Z 4
_cell_length_a 10.0386(7)
_cell_length_b 16.6863(11)
_cell_length_c 10.3764(7)
_cell_measurement_reflns_used 422
_cell_measurement_temperature 297.15
_cell_measurement_theta_max 25.4
_cell_measurement_theta_min 2.5
_cell_volume 1738.1(2)
_computing_molecular_graphics 'Olex2 (Dolomanov et al., 2009)'
_computing_publication_material 'Olex2 (Dolomanov et al., 2009)'
_computing_structure_refinement 'ShelXL (Sheldrick, 2015)'
_computing_structure_solution 'ShelXS (Sheldrick, 2008)'
_diffrn_ambient_temperature 297.15
_diffrn_measured_fraction_theta_full 0.998
_diffrn_measured_fraction_theta_max 0.998
_diffrn_measurement_device_type 'Bruker  D8 Venture'
_diffrn_radiation_type MoK\a
_diffrn_radiation_wavelength 0.71073
_diffrn_reflns_av_R_equivalents 0.0340
_diffrn_reflns_av_unetI/netI 0.0209
_diffrn_reflns_Laue_measured_fraction_full 0.998
_diffrn_reflns_Laue_measured_fraction_max 0.998
_diffrn_reflns_limit_h_max 12
_diffrn_reflns_limit_h_min -12
_diffrn_reflns_limit_k_max 20
_diffrn_reflns_limit_k_min -20
_diffrn_reflns_limit_l_max 12
_diffrn_reflns_limit_l_min -12
_diffrn_reflns_number 27881
_diffrn_reflns_point_group_measured_fraction_full 0.994
_diffrn_reflns_point_group_measured_fraction_max 0.987
_diffrn_reflns_theta_full 25.242
_diffrn_reflns_theta_max 26.124
_diffrn_reflns_theta_min 2.311
_exptl_absorpt_coefficient_mu 0.200
_exptl_absorpt_correction_T_max 0.7453
_exptl_absorpt_correction_T_min 0.6173
_exptl_absorpt_correction_type multi-scan
_exptl_absorpt_process_details
;
SADABS-2016/2 (Bruker,2016/2) was used for absorption correction.
wR2(int) was 0.0949 before and 0.0552 after correction.
The Ratio of minimum to maximum transmission is 0.8283.
The \l/2 correction factor is Not present.
;
_exptl_crystal_colour 'clear light colourless'
_exptl_crystal_colour_lustre clear
_exptl_crystal_colour_modifier light
_exptl_crystal_colour_primary colourless
_exptl_crystal_density_diffrn 1.320
_exptl_crystal_description irregular
_exptl_crystal_F_000 720
_exptl_crystal_recrystallization_method 'Re-crystallisation from solvent: MeCN'
_exptl_crystal_size_max 0.793
_exptl_crystal_size_mid 0.562
_exptl_crystal_size_min 0.508
_refine_diff_density_max 0.133
_refine_diff_density_min -0.215
_refine_diff_density_rms 0.039
_refine_ls_abs_structure_details
;
 Flack x determined using 1315 quotients [(I+)-(I-)]/[(I+)+(I-)]
 (Parsons and Flack (2004), Acta Cryst. A60, s61).
;
_refine_ls_abs_structure_Flack -0.02(2)
_refine_ls_extinction_method none
_refine_ls_goodness_of_fit_ref 1.093
_refine_ls_hydrogen_treatment constr
_refine_ls_matrix_type full
_refine_ls_number_parameters 227
_refine_ls_number_reflns 3426
_refine_ls_number_restraints 1
_refine_ls_restrained_S_all 1.093
_refine_ls_R_factor_all 0.0388
_refine_ls_R_factor_gt 0.0306
_refine_ls_shift/su_max 0.000
_refine_ls_shift/su_mean 0.000
_refine_ls_structure_factor_coef Fsqd
_refine_ls_weighting_details 'w=1/[\s^2^(Fo^2^)+(0.0361P)^2^+0.1838P] where P=(Fo^2^+2Fc^2^)/3'
_refine_ls_weighting_scheme calc
_refine_ls_wR_factor_gt 0.0682
_refine_ls_wR_factor_ref 0.0718
_reflns_Friedel_coverage 0.869
_reflns_Friedel_fraction_full 0.988
_reflns_Friedel_fraction_max 0.975
_reflns_number_gt 3060
_reflns_number_total 3426
_reflns_threshold_expression 'I > 2\s(I)'
_cod_data_source_file c8cc03269f2.cif
_cod_data_source_block q
_cod_database_code 7125457
_shelxl_version_number 2013-4
_shelx_space_group_comment
;
The symmetry employed for this shelxl refinement is uniquely defined
by the following loop, which should always be used as a source of
symmetry information in preference to the above space-group names.
They are only intended as comments.
;
_shelx_estimated_absorpt_t_max 0.888
_shelx_estimated_absorpt_t_min 0.858
_olex2_refinement_description
;
1. Fixed Uiso
 At 1.2 times of:
  All C(H) groups
 At 1.5 times of:
  All C(H,H,H) groups
2.a Aromatic/amide H refined with riding coordinates:
 C21(H21), C19(H19), C8(H8), C15(H15), C14(H14), C13(H13), C20(H20), C16(H16),
 C12(H12), C3(H3), C2(H2), C5(H5)
2.b Idealised Me refined as rotating group:
 C7(H7A,H7B,H7C)
;
_olex2_submission_special_instructions 'No special instructions were received'

loop_
_space_group_symop_operation_xyz
'x, y, z'
'-x, -y, z+1/2'
'-x+1/2, y+1/2, z+1/2'
'x+1/2, -y+1/2, z'

loop_
_atom_site_label
_atom_site_type_symbol
_atom_site_fract_x
_atom_site_fract_y
_atom_site_fract_z
_atom_site_U_iso_or_equiv
_atom_site_adp_type
_atom_site_occupancy
_atom_site_site_symmetry_order
_atom_site_calc_flag
_atom_site_refinement_flags_posn
S1 S -0.66580(7) 0.17297(3) -0.52660(7) 0.0514(2) Uani 1 1 d .
O2 O -0.55226(19) 0.07794(9) -0.74471(17) 0.0517(5) Uani 1 1 d .
O1 O -0.2280(2) -0.31683(11) -0.4017(2) 0.0549(5) Uani 1 1 d .
C4 C -0.3144(2) -0.27722(14) -0.4818(3) 0.0413(6) Uani 1 1 d .
C21 C -0.7389(3) 0.16422(17) -0.3789(3) 0.0546(7) Uani 1 1 d .
H21 H -0.7720 0.2074 -0.3320 0.065 Uiso 1 1 calc R
C6 C -0.4333(2) -0.16357(12) -0.5645(2) 0.0323(5) Uani 1 1 d .
C19 C -0.6872(2) 0.03339(14) -0.4266(2) 0.0395(6) Uani 1 1 d .
H19 H -0.6821 -0.0216 -0.4128 0.047 Uiso 1 1 calc R
C1 C -0.4955(2) -0.21184(12) -0.6589(2) 0.0349(5) Uani 1 1 d .
C8 C -0.4684(2) -0.08181(12) -0.5629(2) 0.0344(5) Uani 1 1 d .
H8 H -0.4317 -0.0480 -0.5011 0.041 Uiso 1 1 calc R
C11 C -0.7128(2) -0.07828(13) -0.8421(2) 0.0370(5) Uani 1 1 d .
C10 C -0.6138(2) -0.10486(12) -0.7446(2) 0.0325(5) Uani 1 1 d .
N1 N -0.58367(18) -0.18221(11) -0.7467(2) 0.0373(4) Uani 1 1 d .
C9 C -0.5563(2) -0.05179(12) -0.6517(2) 0.0321(5) Uani 1 1 d .
C17 C -0.5815(2) 0.03668(12) -0.6516(2) 0.0345(5) Uani 1 1 d .
C18 C -0.6410(2) 0.07067(12) -0.5359(2) 0.0361(5) Uani 1 1 d .
C15 C -0.8060(3) -0.0911(2) -1.0561(3) 0.0687(9) Uani 1 1 d .
H15 H -0.8045 -0.1146 -1.1373 0.082 Uiso 1 1 calc R
C14 C -0.9012(3) -0.0339(2) -1.0272(4) 0.0737(9) Uani 1 1 d .
H14 H -0.9633 -0.0186 -1.0890 0.088 Uiso 1 1 calc R
C13 C -0.9037(3) 0.00050(18) -0.9064(3) 0.0624(8) Uani 1 1 d .
H13 H -0.9686 0.0383 -0.8864 0.075 Uiso 1 1 calc R
C7 C -0.1490(3) -0.26884(18) -0.3180(3) 0.0589(8) Uani 1 1 d .
H7A H -0.1014 -0.2296 -0.3677 0.088 Uiso 1 1 calc GR
H7B H -0.0866 -0.3023 -0.2730 0.088 Uiso 1 1 calc GR
H7C H -0.2055 -0.2422 -0.2569 0.088 Uiso 1 1 calc GR
C20 C -0.7433(3) 0.08763(15) -0.3377(3) 0.0485(6) Uani 1 1 d .
H20 H -0.7796 0.0722 -0.2590 0.058 Uiso 1 1 calc R
C16 C -0.7131(3) -0.11327(15) -0.9647(3) 0.0484(6) Uani 1 1 d .
H16 H -0.6499 -0.1520 -0.9849 0.058 Uiso 1 1 calc R
C12 C -0.8104(2) -0.02100(15) -0.8151(3) 0.0454(6) Uani 1 1 d .
H12 H -0.8124 0.0030 -0.7342 0.054 Uiso 1 1 calc R
C3 C -0.3788(3) -0.32594(13) -0.5734(3) 0.0462(6) Uani 1 1 d .
H3 H -0.3615 -0.3807 -0.5743 0.055 Uiso 1 1 calc R
C2 C -0.4653(2) -0.29509(14) -0.6601(3) 0.0455(6) Uani 1 1 d .
H2 H -0.5051 -0.3284 -0.7207 0.055 Uiso 1 1 calc R
C5 C -0.3401(2) -0.19693(14) -0.4773(2) 0.0386(5) Uani 1 1 d .
H5 H -0.2969 -0.1645 -0.4175 0.046 Uiso 1 1 calc R

loop_
_atom_site_aniso_label
_atom_site_aniso_U_11
_atom_site_aniso_U_22
_atom_site_aniso_U_33
_atom_site_aniso_U_23
_atom_site_aniso_U_13
_atom_site_aniso_U_12
S1 0.0734(4) 0.0275(3) 0.0532(4) -0.0029(3) -0.0035(4) 0.0125(3)
O2 0.0805(12) 0.0339(9) 0.0407(10) 0.0068(8) 0.0076(10) -0.0021(8)
O1 0.0619(12) 0.0434(10) 0.0594(12) 0.0051(9) -0.0023(10) 0.0189(9)
C4 0.0417(13) 0.0366(11) 0.0457(15) 0.0037(10) 0.0089(11) 0.0121(11)
C21 0.0560(17) 0.0531(16) 0.0546(18) -0.0199(14) -0.0026(14) 0.0166(13)
C6 0.0351(11) 0.0291(11) 0.0326(12) -0.0010(9) 0.0067(9) 0.0024(9)
C19 0.0459(14) 0.0337(12) 0.0389(14) -0.0014(10) -0.0005(11) 0.0036(10)
C1 0.0360(11) 0.0277(10) 0.0411(13) -0.0034(10) 0.0049(10) -0.0007(9)
C8 0.0443(12) 0.0273(10) 0.0316(12) -0.0042(9) 0.0017(10) -0.0016(9)
C11 0.0383(12) 0.0322(12) 0.0405(14) 0.0015(10) 0.0008(11) -0.0058(9)
C10 0.0352(11) 0.0287(11) 0.0336(12) -0.0015(10) 0.0050(10) -0.0021(9)
N1 0.0388(10) 0.0307(10) 0.0425(11) -0.0046(9) 0.0022(10) -0.0021(8)
C9 0.0395(11) 0.0263(10) 0.0304(11) -0.0003(10) 0.0051(10) 0.0000(9)
C17 0.0441(13) 0.0269(10) 0.0325(12) 0.0016(10) -0.0039(11) -0.0010(9)
C18 0.0452(12) 0.0251(9) 0.0380(13) -0.0008(10) -0.0062(11) 0.0065(9)
C15 0.079(2) 0.078(2) 0.049(2) -0.0076(15) -0.0215(17) 0.0017(17)
C14 0.0709(19) 0.081(2) 0.069(2) 0.005(2) -0.0300(19) 0.0129(17)
C13 0.0531(16) 0.0612(19) 0.073(2) 0.0058(16) -0.0104(16) 0.0143(14)
C7 0.0615(17) 0.0627(18) 0.0523(18) 0.0002(14) -0.0075(15) 0.0244(14)
C20 0.0511(15) 0.0539(16) 0.0406(15) -0.0093(13) 0.0028(12) 0.0073(12)
C16 0.0521(14) 0.0454(13) 0.0478(15) -0.0074(12) -0.0052(13) -0.0006(12)
C12 0.0455(13) 0.0432(14) 0.0474(15) 0.0021(12) 0.0014(12) 0.0024(11)
C3 0.0508(14) 0.0271(11) 0.0608(17) -0.0017(11) 0.0087(13) 0.0072(10)
C2 0.0465(14) 0.0294(12) 0.0608(16) -0.0095(12) -0.0006(14) 0.0009(10)
C5 0.0427(13) 0.0351(11) 0.0380(13) -0.0024(10) 0.0017(11) 0.0043(10)

loop_
_atom_type_symbol
_atom_type_description
_atom_type_scat_dispersion_real
_atom_type_scat_dispersion_imag
_atom_type_scat_source
C C 0.0033 0.0016 'International Tables Vol C Tables 4.2.6.8 and 6.1.1.4'
H H 0.0000 0.0000 'International Tables Vol C Tables 4.2.6.8 and 6.1.1.4'
N N 0.0061 0.0033 'International Tables Vol C Tables 4.2.6.8 and 6.1.1.4'
O O 0.0106 0.0060 'International Tables Vol C Tables 4.2.6.8 and 6.1.1.4'
S S 0.1246 0.1234 'International Tables Vol C Tables 4.2.6.8 and 6.1.1.4'

loop_
_geom_angle_atom_site_label_1
_geom_angle_atom_site_label_2
_geom_angle_atom_site_label_3
_geom_angle
C21 S1 C18 91.57(13)
C4 O1 C7 116.83(19)
O1 C4 C3 114.9(2)
C5 C4 O1 124.9(2)
C5 C4 C3 120.2(2)
S1 C21 H21 123.8
C20 C21 S1 112.4(2)
C20 C21 H21 123.8
C1 C6 C5 120.71(19)
C8 C6 C1 116.7(2)
C8 C6 C5 122.6(2)
C18 C19 H19 123.7
C18 C19 C20 112.6(2)
C20 C19 H19 123.7
C6 C1 C2 118.0(2)
N1 C1 C6 122.89(19)
N1 C1 C2 119.1(2)
C6 C8 H8 119.8
C9 C8 C6 120.5(2)
C9 C8 H8 119.8
C16 C11 C10 119.7(2)
C12 C11 C10 122.4(2)
C12 C11 C16 117.8(2)
N1 C10 C11 115.6(2)
N1 C10 C9 121.4(2)
C9 C10 C11 122.95(19)
C10 N1 C1 119.37(19)
C8 C9 C10 119.11(19)
C8 C9 C17 117.95(19)
C10 C9 C17 122.8(2)
O2 C17 C9 120.9(2)
O2 C17 C18 122.08(19)
C18 C17 C9 116.99(18)
C19 C18 S1 110.64(18)
C19 C18 C17 130.00(19)
C17 C18 S1 119.33(17)
C14 C15 H15 119.9
C16 C15 H15 119.9
C16 C15 C14 120.2(3)
C15 C14 H14 120.1
C13 C14 C15 119.8(3)
C13 C14 H14 120.1
C14 C13 H13 119.9
C14 C13 C12 120.3(3)
C12 C13 H13 119.9
O1 C7 H7A 109.5
O1 C7 H7B 109.5
O1 C7 H7C 109.5
H7A C7 H7B 109.5
H7A C7 H7C 109.5
H7B C7 H7C 109.5
C21 C20 C19 112.8(3)
C21 C20 H20 123.6
C19 C20 H20 123.6
C11 C16 H16 119.5
C15 C16 C11 120.9(3)
C15 C16 H16 119.5
C11 C12 H12 119.5
C13 C12 C11 121.1(3)
C13 C12 H12 119.5
C4 C3 H3 119.2
C2 C3 C4 121.6(2)
C2 C3 H3 119.2
C1 C2 H2 119.9
C3 C2 C1 120.2(2)
C3 C2 H2 119.9
C4 C5 C6 119.3(2)
C4 C5 H5 120.4
C6 C5 H5 120.4

loop_
_geom_bond_atom_site_label_1
_geom_bond_atom_site_label_2
_geom_bond_distance
S1 C21 1.706(3)
S1 C18 1.728(2)
O2 C17 1.223(3)
O1 C4 1.371(3)
O1 C7 1.423(4)
C4 C3 1.408(4)
C4 C5 1.365(3)
C21 H21 0.9300
C21 C20 1.348(4)
C6 C1 1.413(3)
C6 C8 1.409(3)
C6 C5 1.416(3)
C19 H19 0.9300
C19 C18 1.374(3)
C19 C20 1.410(3)
C1 N1 1.363(3)
C1 C2 1.422(3)
C8 H8 0.9300
C8 C9 1.370(3)
C11 C10 1.486(3)
C11 C16 1.400(4)
C11 C12 1.397(3)
C10 N1 1.326(3)
C10 C9 1.431(3)
C9 C17 1.498(3)
C17 C18 1.456(3)
C15 H15 0.9300
C15 C14 1.384(5)
C15 C16 1.380(4)
C14 H14 0.9300
C14 C13 1.378(5)
C13 H13 0.9300
C13 C12 1.380(4)
C7 H7A 0.9600
C7 H7B 0.9600
C7 H7C 0.9600
C20 H20 0.9300
C16 H16 0.9300
C12 H12 0.9300
C3 H3 0.9300
C3 C2 1.352(4)
C2 H2 0.9300
C5 H5 0.9300
